data_2220539
loop_
_publ_author_name
'Cheng, Wei'
'Lv, Ran'
'Zhu, Hong-Jun'

_publ_section_title
;
 1-(1,3-Benzodioxol-5-yl)butan-1-one
;
_journal_coeditor_code HK2590
_journal_issue 1
_journal_name_full 'Acta Crystallographica Section E'
_journal_page_first o179
_journal_paper_doi 10.1107/S1600536808040300
_journal_volume 65
_journal_year 2009
_chemical_formula_iupac 'C11 H12 O3'
_chemical_formula_moiety 'C11 H12 O3'
_chemical_formula_sum 'C11 H12 O3'
_chemical_formula_weight 192.21
_chemical_name_systematic
;
1-(1,3-Benzodioxol-5-yl)butan-1-one
;
_space_group_IT_number 14
_symmetry_cell_setting monoclinic
_symmetry_space_group_name_Hall '-P 2ybc'
_symmetry_space_group_name_H-M 'P 1 21/c 1'
_atom_sites_solution_hydrogens geom
_atom_sites_solution_primary direct
_atom_sites_solution_secondary difmap
_audit_creation_method SHELXL97
_cell_angle_alpha 90.00
_cell_angle_beta 100.69(3)
_cell_angle_gamma 90.00
_cell_formula_units_Z 4
_cell_length_a 11.944(2)
_cell_length_b 11.143(2)
_cell_length_c 7.4600(15)
_cell_measurement_reflns_used 25
_cell_measurement_temperature 298(2)
_cell_measurement_theta_max 12
_cell_measurement_theta_min 9
_cell_volume 975.6(3)
_computing_cell_refinement 'CAD-4 Software (Enraf--Nonius, 1985)'
_computing_data_collection 'CAD-4 Software (Enraf--Nonius, 1985)'
_computing_data_reduction 'XCAD4 (Harms & Wocadlo, 1995)'
_computing_molecular_graphics 'PLATON (Spek, 2003)'
_computing_publication_material 'SHELXTL (Sheldrick, 2008) and PLATON (Spek, 2003)'
_computing_structure_refinement 'SHELXL97 (Sheldrick, 2008)'
_computing_structure_solution 'SHELXS97 (Sheldrick, 2008)'
_diffrn_ambient_temperature 298(2)
_diffrn_measured_fraction_theta_full 1.000
_diffrn_measured_fraction_theta_max 1.000
_diffrn_measurement_device_type 'Enraf--Nonius CAD-4'
_diffrn_measurement_method \w/2\q
_diffrn_radiation_monochromator graphite
_diffrn_radiation_source 'fine-focus sealed tube'
_diffrn_radiation_type MoK\a
_diffrn_radiation_wavelength 0.71073
_diffrn_reflns_av_R_equivalents 0.0449
_diffrn_reflns_av_sigmaI/netI 0.0578
_diffrn_reflns_limit_h_max 14
_diffrn_reflns_limit_h_min 0
_diffrn_reflns_limit_k_max 13
_diffrn_reflns_limit_k_min 0
_diffrn_reflns_limit_l_max 8
_diffrn_reflns_limit_l_min -8
_diffrn_reflns_number 1869
_diffrn_reflns_theta_full 25.28
_diffrn_reflns_theta_max 25.28
_diffrn_reflns_theta_min 1.74
_diffrn_standards_decay_% 1
_diffrn_standards_interval_time 120
_diffrn_standards_number 3
_exptl_absorpt_coefficient_mu 0.095
_exptl_absorpt_correction_T_max 0.9906
_exptl_absorpt_correction_T_min 0.9721
_exptl_absorpt_correction_type psi-scan
_exptl_absorpt_process_details '(North <i>et al.</i>,  1968)'
_exptl_crystal_colour colourless
_exptl_crystal_density_diffrn 1.309
_exptl_crystal_density_method 'not measured'
_exptl_crystal_description block
_exptl_crystal_F_000 408
_exptl_crystal_size_max 0.30
_exptl_crystal_size_mid 0.20
_exptl_crystal_size_min 0.10
_refine_diff_density_max 0.273
_refine_diff_density_min -0.296
_refine_ls_extinction_method none
_refine_ls_goodness_of_fit_ref 1.005
_refine_ls_hydrogen_treatment constr
_refine_ls_matrix_type full
_refine_ls_number_parameters 127
_refine_ls_number_reflns 1775
_refine_ls_number_restraints 0
_refine_ls_restrained_S_all 1.005
_refine_ls_R_factor_all 0.1073
_refine_ls_R_factor_gt 0.0695
_refine_ls_shift/su_max 0.000
_refine_ls_shift/su_mean 0.000
_refine_ls_structure_factor_coef Fsqd
_refine_ls_weighting_details 'calc w = 1/[\s^2^(Fo^2^)+(0.05P)^2^+2.1P] where P=(Fo^2^+2Fc^2^)/3'
_refine_ls_weighting_scheme calc
_refine_ls_wR_factor_gt 0.1502
_refine_ls_wR_factor_ref 0.1735
_reflns_number_gt 1166
_reflns_number_total 1775
_reflns_threshold_expression I>2\s(I)
_cod_data_source_file hk2590.cif
_cod_data_source_block I
_cod_original_sg_symbol_H-M 'P 21/c'
_cod_database_code 2220539
_cod_database_fobs_code 2220539

loop_
_symmetry_equiv_pos_as_xyz
'x, y, z'
'-x, y+1/2, -z+1/2'
'-x, -y, -z'
'x, -y-1/2, z-1/2'

loop_
_atom_site_type_symbol
_atom_site_label
_atom_site_fract_x
_atom_site_fract_y
_atom_site_fract_z
_atom_site_U_iso_or_equiv
_atom_site_adp_type
_atom_site_calc_flag
_atom_site_refinement_flags
_atom_site_occupancy
_atom_site_disorder_assembly
_atom_site_disorder_group
O O1 0.4098(2) 0.2566(2) 0.9257(3) 0.0479(7) Uani d . 1 . .
O O2 0.8478(2) 0.2368(2) 1.0244(4) 0.0521(7) Uani d . 1 . .
O O3 0.8912(2) 0.0624(2) 0.8880(3) 0.0475(7) Uani d . 1 . .
C C1 0.1275(3) 0.0544(4) 0.6397(6) 0.0625(12) Uani d . 1 . .
H H1A 0.0552 0.0930 0.6344 0.094 Uiso calc R 1 . .
H H1B 0.1286 -0.0198 0.7055 0.094 Uiso calc R 1 . .
H H1C 0.1394 0.0384 0.5181 0.094 Uiso calc R 1 . .
C C2 0.2211(3) 0.1353(3) 0.7358(6) 0.0486(10) Uani d . 1 . .
H H2A 0.2172 0.2110 0.6708 0.058 Uiso calc R 1 . .
H H2B 0.2075 0.1518 0.8576 0.058 Uiso calc R 1 . .
C C3 0.3397(3) 0.0849(3) 0.7510(4) 0.0347(8) Uani d . 1 . .
H H3A 0.3543 0.0698 0.6293 0.042 Uiso calc R 1 . .
H H3B 0.3437 0.0086 0.8145 0.042 Uiso calc R 1 . .
C C4 0.4319(3) 0.1669(3) 0.8506(4) 0.0284(7) Uani d . 1 . .
C C5 0.5527(2) 0.1323(3) 0.8527(4) 0.0268(7) Uani d . 1 . .
C C6 0.6389(3) 0.2119(3) 0.9436(4) 0.0303(7) Uani d . 1 . .
H H6A 0.6211 0.2819 1.0002 0.036 Uiso calc R 1 . .
C C7 0.7489(3) 0.1792(3) 0.9424(4) 0.0362(8) Uani d . 1 . .
C C8 0.7769(3) 0.0757(3) 0.8658(4) 0.0342(8) Uani d . 1 . .
C C9 0.6943(3) -0.0028(3) 0.7756(4) 0.0332(8) Uani d . 1 . .
H H9A 0.7136 -0.0722 0.7190 0.040 Uiso calc R 1 . .
C C10 0.5818(3) 0.0280(3) 0.7748(4) 0.0301(7) Uani d . 1 . .
H H10A 0.5243 -0.0235 0.7199 0.036 Uiso calc R 1 . .
C C11 0.9378(3) 0.1710(3) 0.9731(6) 0.0503(10) Uani d . 1 . .
H H11A 0.9952 0.1528 1.0796 0.060 Uiso calc R 1 . .
H H11B 0.9731 0.2175 0.8887 0.060 Uiso calc R 1 . .

loop_
_atom_site_aniso_label
_atom_site_aniso_U_11
_atom_site_aniso_U_22
_atom_site_aniso_U_33
_atom_site_aniso_U_12
_atom_site_aniso_U_13
_atom_site_aniso_U_23
O1 0.0483(15) 0.0414(15) 0.0506(16) 0.0091(11) 0.0003(12) -0.0123(13)
O2 0.0351(13) 0.0524(16) 0.0651(18) -0.0039(12) -0.0004(12) -0.0165(14)
O3 0.0378(14) 0.0530(16) 0.0520(16) 0.0046(11) 0.0089(11) -0.0057(13)
C1 0.039(2) 0.078(3) 0.066(3) -0.006(2) -0.0016(19) -0.017(2)
C2 0.048(2) 0.041(2) 0.053(2) -0.0024(17) -0.0016(17) -0.0038(18)
C3 0.0429(19) 0.0340(18) 0.0241(17) -0.0047(14) -0.0021(14) -0.0017(14)
C4 0.0428(18) 0.0209(15) 0.0211(15) 0.0085(13) 0.0051(13) -0.0006(13)
C5 0.0310(16) 0.0301(17) 0.0180(15) -0.0011(13) 0.0015(12) 0.0033(13)
C6 0.0362(17) 0.0267(16) 0.0292(17) 0.0033(13) 0.0095(13) -0.0073(13)
C7 0.0361(18) 0.0399(19) 0.0306(18) -0.0056(15) 0.0016(14) -0.0005(15)
C8 0.0432(19) 0.0326(18) 0.0262(17) 0.0066(14) 0.0043(14) -0.0014(14)
C9 0.0402(19) 0.0294(17) 0.0309(17) 0.0037(14) 0.0093(14) -0.0076(14)
C10 0.0425(19) 0.0259(16) 0.0207(15) -0.0017(13) 0.0030(13) -0.0028(13)
C11 0.041(2) 0.053(2) 0.057(2) -0.0099(18) 0.0085(17) -0.004(2)

loop_
_atom_type_symbol
_atom_type_description
_atom_type_scat_dispersion_real
_atom_type_scat_dispersion_imag
_atom_type_scat_source
C C 0.0033 0.0016 'International Tables Vol C Tables 4.2.6.8 and 6.1.1.4'
H H 0.0000 0.0000 'International Tables Vol C Tables 4.2.6.8 and 6.1.1.4'
O O 0.0106 0.0060 'International Tables Vol C Tables 4.2.6.8 and 6.1.1.4'

loop_
_geom_angle_atom_site_label_1
_geom_angle_atom_site_label_2
_geom_angle_atom_site_label_3
_geom_angle_site_symmetry_1
_geom_angle_site_symmetry_3
_geom_angle
_geom_angle_publ_flag
C7 O2 C11 . . 105.7(3) ?
C8 O3 C11 . . 105.2(3) ?
C2 C1 H1A . . 109.5 ?
C2 C1 H1B . . 109.5 ?
H1A C1 H1B . . 109.5 ?
C2 C1 H1C . . 109.5 ?
H1A C1 H1C . . 109.5 ?
H1B C1 H1C . . 109.5 ?
C3 C2 C1 . . 114.6(3) ?
C3 C2 H2A . . 108.6 ?
C1 C2 H2A . . 108.6 ?
C3 C2 H2B . . 108.6 ?
C1 C2 H2B . . 108.6 ?
H2A C2 H2B . . 107.6 ?
C2 C3 C4 . . 113.5(3) ?
C2 C3 H3A . . 108.9 ?
C4 C3 H3A . . 108.9 ?
C2 C3 H3B . . 108.9 ?
C4 C3 H3B . . 108.9 ?
H3A C3 H3B . . 107.7 ?
O1 C4 C5 . . 120.5(3) ?
O1 C4 C3 . . 121.9(3) ?
C5 C4 C3 . . 117.6(3) ?
C10 C5 C6 . . 120.6(3) ?
C10 C5 C4 . . 122.4(3) ?
C6 C5 C4 . . 117.0(3) ?
C7 C6 C5 . . 116.1(3) ?
C7 C6 H6A . . 122.0 ?
C5 C6 H6A . . 122.0 ?
C8 C7 C6 . . 122.9(3) ?
C8 C7 O2 . . 108.9(3) ?
C6 C7 O2 . . 128.1(3) ?
O3 C8 C7 . . 111.3(3) ?
O3 C8 C9 . . 126.7(3) ?
C7 C8 C9 . . 121.9(3) ?
C10 C9 C8 . . 116.4(3) ?
C10 C9 H9A . . 121.8 ?
C8 C9 H9A . . 121.8 ?
C5 C10 C9 . . 122.0(3) ?
C5 C10 H10A . . 119.0 ?
C9 C10 H10A . . 119.0 ?
O2 C11 O3 . . 107.9(3) ?
O2 C11 H11A . . 110.1 ?
O3 C11 H11A . . 110.1 ?
O2 C11 H11B . . 110.1 ?
O3 C11 H11B . . 110.1 ?
H11A C11 H11B . . 108.4 ?

loop_
_geom_bond_atom_site_label_1
_geom_bond_atom_site_label_2
_geom_bond_site_symmetry_2
_geom_bond_distance
_geom_bond_publ_flag
O1 C4 . 1.200(4) ?
O2 C7 . 1.384(4) ?
O2 C11 . 1.410(4) ?
O3 C8 . 1.353(4) ?
O3 C11 . 1.431(4) ?
C1 C2 . 1.510(5) ?
C1 H1A . 0.9600 ?
C1 H1B . 0.9600 ?
C1 H1C . 0.9600 ?
C2 C3 . 1.508(5) ?
C2 H2A . 0.9700 ?
C2 H2B . 0.9700 ?
C3 C4 . 1.515(4) ?
C3 H3A . 0.9700 ?
C3 H3B . 0.9700 ?
C4 C5 . 1.491(4) ?
C5 C10 . 1.372(4) ?
C5 C6 . 1.432(4) ?
C6 C7 . 1.364(4) ?
C6 H6A . 0.9300 ?
C7 C8 . 1.356(5) ?
C8 C9 . 1.395(4) ?
C9 C10 . 1.385(4) ?
C9 H9A . 0.9300 ?
C10 H10A . 0.9300 ?
C11 H11A . 0.9700 ?
C11 H11B . 0.9700 ?

loop_
_geom_hbond_atom_site_label_D
_geom_hbond_atom_site_label_H
_geom_hbond_atom_site_label_A
_geom_hbond_site_symmetry_A
_geom_hbond_distance_DH
_geom_hbond_distance_HA
_geom_hbond_distance_DA
_geom_hbond_angle_DHA
_geom_hbond_publ_flag
C9 H9A O1 2_646 0.93 2.53 3.209(4) 130 yes

loop_
_geom_torsion_atom_site_label_1
_geom_torsion_atom_site_label_2
_geom_torsion_atom_site_label_3
_geom_torsion_atom_site_label_4
_geom_torsion_site_symmetry_1
_geom_torsion_site_symmetry_2
_geom_torsion_site_symmetry_3
_geom_torsion_site_symmetry_4
_geom_torsion
_geom_torsion_publ_flag
C1 C2 C3 C4 . . . . -179.1(3) ?
C2 C3 C4 O1 . . . . 7.5(5) ?
C2 C3 C4 C5 . . . . -172.6(3) ?
O1 C4 C5 C10 . . . . 177.3(3) ?
C3 C4 C5 C10 . . . . -2.6(4) ?
O1 C4 C5 C6 . . . . -1.5(4) ?
C3 C4 C5 C6 . . . . 178.6(3) ?
C10 C5 C6 C7 . . . . 1.8(4) ?
C4 C5 C6 C7 . . . . -179.4(3) ?
C5 C6 C7 C8 . . . . -2.2(5) ?
C5 C6 C7 O2 . . . . -177.6(3) ?
C11 O2 C7 C8 . . . . 7.6(4) ?
C11 O2 C7 C6 . . . . -176.5(4) ?
C11 O3 C8 C7 . . . . -4.7(4) ?
C11 O3 C8 C9 . . . . 174.6(3) ?
C6 C7 C8 O3 . . . . -178.0(3) ?
O2 C7 C8 O3 . . . . -1.8(4) ?
C6 C7 C8 C9 . . . . 2.7(5) ?
O2 C7 C8 C9 . . . . 178.9(3) ?
O3 C8 C9 C10 . . . . 178.2(3) ?
C7 C8 C9 C10 . . . . -2.6(5) ?
C6 C5 C10 C9 . . . . -2.0(5) ?
C4 C5 C10 C9 . . . . 179.3(3) ?
C8 C9 C10 C5 . . . . 2.3(5) ?
C7 O2 C11 O3 . . . . -10.4(4) ?
C8 O3 C11 O2 . . . . 9.3(4) ?

loop_
_cod_related_entry_id
_cod_related_entry_database
_cod_related_entry_code
1 ChemSpider 9980219
